data_4344935
loop_
_publ_author_name
'Reczy\'nski, Mateusz'
'Chorazy, Szymon'
'Nowicka, Beata'
'Sieklucka, Barbara'
'Ohkoshi, Shin-Ichi'

_publ_section_title
;
 Dehydration of Octacyanido-Bridged Ni(II)-W(IV) Framework toward Negative
 Thermal Expansion and Magneto-Colorimetric Switching.
;
_journal_name_full 'Inorganic chemistry'
_journal_paper_doi 10.1021/acs.inorgchem.6b01883
_journal_year 2016
_chemical_formula_moiety 'C4 N4 Ni W0.50'
_chemical_formula_sum 'C4 N4 Ni W0.5'
_chemical_formula_weight 254.72
_space_group_IT_number 140
_symmetry_cell_setting tetragonal
_symmetry_Int_Tables_number 140
_symmetry_space_group_name_Hall '-I 4 2c'
_symmetry_space_group_name_H-M 'I 4/m c m'
_atom_sites_solution_hydrogens difmap
_audit_conform_dict_location ftp://ftp.iucr.org/pub/cif_core.dic
_audit_conform_dict_name cif_core.dic
_audit_conform_dict_version 2.4.3
_audit_creation_date 2016-05-31T15:32:52-00:00
_audit_creation_method 'WinGX routine CIF_UPDATE'
_cell_angle_alpha 90
_cell_angle_beta 90
_cell_angle_gamma 90
_cell_formula_units_Z 8
_cell_length_a 10.9485(13)
_cell_length_b 10.9485(13)
_cell_length_c 12.7277(9)
_cell_measurement_reflns_used 6588
_cell_measurement_temperature 100(2)
_cell_measurement_theta_max 27.325
_cell_measurement_theta_min 3.201
_cell_measurement_wavelength 0.71075
_cell_volume 1525.7(3)
_computing_cell_refinement 'RAPID AUTO'
_computing_data_collection 'RAPID AUTO'
_computing_data_reduction 'RAPID AUTO'
_computing_molecular_graphics 'Ortep for Windows (Farrugia, 2012)'
_computing_publication_material 'WinGX publication routines (Farrugia, 2012)'
_computing_structure_refinement 'SHELXL-2014/7 (Sheldrick, 2014)'
_computing_structure_solution 'SHELXS-97 (Sheldrick, 1990)'
_diffrn_ambient_temperature 100(2)
_diffrn_detector_area_resol_mean 10
_diffrn_measured_fraction_theta_full 0.997
_diffrn_measured_fraction_theta_max 0.998
_diffrn_measurement_device_type 'Rigaku R-AXIS RAPID'
_diffrn_measurement_method \w
_diffrn_radiation_monochromator graphite
_diffrn_radiation_probe x-ray
_diffrn_radiation_type MoK\a
_diffrn_radiation_wavelength 0.71075
_diffrn_reflns_av_R_equivalents 0.0421
_diffrn_reflns_av_unetI/netI 0.0186
_diffrn_reflns_Laue_measured_fraction_full 0.997
_diffrn_reflns_Laue_measured_fraction_max 0.998
_diffrn_reflns_limit_h_max 14
_diffrn_reflns_limit_h_min -13
_diffrn_reflns_limit_k_max 13
_diffrn_reflns_limit_k_min -14
_diffrn_reflns_limit_l_max 16
_diffrn_reflns_limit_l_min -16
_diffrn_reflns_number 6588
_diffrn_reflns_point_group_measured_fraction_full 0.997
_diffrn_reflns_point_group_measured_fraction_max 0.998
_diffrn_reflns_theta_full 25.242
_diffrn_reflns_theta_max 27.325
_diffrn_reflns_theta_min 3.201
_diffrn_source 'fine-focus sealed tube'
_diffrn_standards_number 0
_exptl_absorpt_coefficient_mu 9.96
_exptl_absorpt_correction_T_max 1.0000
_exptl_absorpt_correction_T_min 0.5453
_exptl_absorpt_correction_type multi-scan
_exptl_absorpt_process_details 'ABSCOR (Rigaku, 1995)'
_exptl_crystal_colour red
_exptl_crystal_density_diffrn 2.218
_exptl_crystal_density_method 'not measured'
_exptl_crystal_description block
_exptl_crystal_F_000 936
_exptl_crystal_size_max 0.13
_exptl_crystal_size_mid 0.11
_exptl_crystal_size_min 0.11
_refine_diff_density_max 2.062
_refine_diff_density_min -1.336
_refine_diff_density_rms 0.214
_refine_ls_extinction_method none
_refine_ls_goodness_of_fit_ref 1.262
_refine_ls_hydrogen_treatment undef
_refine_ls_matrix_type full
_refine_ls_number_constraints 0
_refine_ls_number_parameters 25
_refine_ls_number_reflns 489
_refine_ls_number_restraints 0
_refine_ls_restrained_S_all 1.262
_refine_ls_R_factor_all 0.04
_refine_ls_R_factor_gt 0.04
_refine_ls_shift/su_max 0
_refine_ls_shift/su_mean 0
_refine_ls_structure_factor_coef Fsqd
_refine_ls_weighting_details 'w=1/[\s^2^(Fo^2^)+(0.0170P)^2^+61.6213P] where P=(Fo^2^+2Fc^2^)/3'
_refine_ls_weighting_scheme calc
_refine_ls_wR_factor_gt 0.0873
_refine_ls_wR_factor_ref 0.0873
_reflns_Friedel_coverage 0
_reflns_number_gt 489
_reflns_number_total 489
_reflns_threshold_expression 'I > 2\s(I)'
_cod_data_source_file ic6b01883_si_003.cif
_cod_data_source_block shelx
_cod_original_cell_volume 1525.7(4)
_cod_original_formula_sum 'C4 N4 Ni W0.50'
_cod_database_code 4344935
_shelx_estimated_absorpt_t_min 0.358
_shelx_estimated_absorpt_t_max 0.407

loop_
_symmetry_equiv_pos_as_xyz
'x, y, z'
'-y, x, z'
'-x, -y, z'
'y, -x, z'
'-x, y, z+1/2'
'y, x, z+1/2'
'x, -y, z+1/2'
'-y, -x, z+1/2'
'x+1/2, y+1/2, z+1/2'
'-y+1/2, x+1/2, z+1/2'
'-x+1/2, -y+1/2, z+1/2'
'y+1/2, -x+1/2, z+1/2'
'-x+1/2, y+1/2, z+1'
'y+1/2, x+1/2, z+1'
'x+1/2, -y+1/2, z+1'
'-y+1/2, -x+1/2, z+1'
'-x, -y, -z'
'y, -x, -z'
'x, y, -z'
'-y, x, -z'
'x, -y, -z-1/2'
'-y, -x, -z-1/2'
'-x, y, -z-1/2'
'y, x, -z-1/2'
'-x+1/2, -y+1/2, -z+1/2'
'y+1/2, -x+1/2, -z+1/2'
'x+1/2, y+1/2, -z+1/2'
'-y+1/2, x+1/2, -z+1/2'
'x+1/2, -y+1/2, -z'
'-y+1/2, -x+1/2, -z'
'-x+1/2, y+1/2, -z'
'y+1/2, x+1/2, -z'

loop_
_atom_site_label
_atom_site_type_symbol
_atom_site_fract_x
_atom_site_fract_y
_atom_site_fract_z
_atom_site_U_iso_or_equiv
_atom_site_adp_type
_atom_site_occupancy
_atom_site_site_symmetry_order
_atom_site_calc_flag
_atom_site_refinement_flags_posn
_atom_site_refinement_flags_adp
_atom_site_refinement_flags_occupancy
W1 W 0 0 0.25 0.0142(2) Uani 1 8 d S T P
Ni1 Ni 0.31684(13) 0.18316(13) 0.5 0.0174(4) Uani 1 4 d S T P
N1 N 0.2248(6) 0.1039(6) 0.3977(4) 0.0206(13) Uani 1 1 d . . .
C1 C 0.1487(7) 0.0656(6) 0.3435(5) 0.0176(14) Uani 1 1 d . . .

loop_
_atom_site_aniso_label
_atom_site_aniso_U_11
_atom_site_aniso_U_22
_atom_site_aniso_U_33
_atom_site_aniso_U_23
_atom_site_aniso_U_13
_atom_site_aniso_U_12
W1 0.0180(3) 0.0180(3) 0.0066(3) 0 0 0
Ni1 0.0226(6) 0.0226(6) 0.0070(7) 0 0 -0.0066(8)
N1 0.023(3) 0.025(3) 0.014(2) 0.002(2) 0.001(2) -0.007(2)
C1 0.025(4) 0.016(3) 0.012(3) 0.003(3) 0.002(3) 0.000(3)

loop_
_atom_type_symbol
_atom_type_description
_atom_type_scat_dispersion_real
_atom_type_scat_dispersion_imag
_atom_type_scat_source
Ni Ni 0.3393 1.1124 'International Tables Vol C Tables 4.2.6.8 and 6.1.1.4'
W W -0.849 6.8722 'International Tables Vol C Tables 4.2.6.8 and 6.1.1.4'
C C 0.0033 0.0016 'International Tables Vol C Tables 4.2.6.8 and 6.1.1.4'
N N 0.0061 0.0033 'International Tables Vol C Tables 4.2.6.8 and 6.1.1.4'

loop_
_geom_angle_atom_site_label_1
_geom_angle_atom_site_label_2
_geom_angle_atom_site_label_3
_geom_angle
_geom_angle_site_symmetry_1
_geom_angle_site_symmetry_3
C1 W1 C1 145.0(4) . 22_556
C1 W1 C1 140.8(4) . 23_556
C1 W1 C1 72.01(17) 22_556 23_556
C1 W1 C1 72.01(17) . 2
C1 W1 C1 140.8(4) 22_556 2
C1 W1 C1 78.4(3) 23_556 2
C1 W1 C1 78.4(3) . 24_556
C1 W1 C1 112.5(3) 22_556 24_556
C1 W1 C1 72.01(17) 23_556 24_556
C1 W1 C1 81.0(4) 2 24_556
C1 W1 C1 112.5(3) . 3
C1 W1 C1 78.4(3) 22_556 3
C1 W1 C1 81.0(4) 23_556 3
C1 W1 C1 72.01(17) 2 3
C1 W1 C1 145.0(4) 24_556 3
C1 W1 C1 81.0(4) . 21_556
C1 W1 C1 72.01(17) 22_556 21_556
C1 W1 C1 112.5(3) 23_556 21_556
C1 W1 C1 145.0(4) 2 21_556
C1 W1 C1 72.01(17) 24_556 21_556
C1 W1 C1 140.8(4) 3 21_556
C1 W1 C1 72.01(17) . 4
C1 W1 C1 81.0(4) 22_556 4
C1 W1 C1 145.0(4) 23_556 4
C1 W1 C1 112.5(3) 2 4
C1 W1 C1 140.8(4) 24_556 4
C1 W1 C1 72.01(17) 3 4
C1 W1 C1 78.4(3) 21_556 4
N1 Ni1 N1 88.8(3) 30_556 16_554
N1 Ni1 N1 90.9(3) 30_556 19_556
N1 Ni1 N1 173.9(4) 16_554 19_556
N1 Ni1 N1 173.9(4) 30_556 .
N1 Ni1 N1 90.9(3) 16_554 .
N1 Ni1 N1 88.8(3) 19_556 .
C1 N1 Ni1 166.8(6) . .
N1 C1 W1 176.3(6) . .

loop_
_geom_bond_atom_site_label_1
_geom_bond_atom_site_label_2
_geom_bond_distance
_geom_bond_site_symmetry_2
W1 C1 2.141(7) .
W1 C1 2.141(7) 22_556
W1 C1 2.141(7) 23_556
W1 C1 2.141(7) 2
W1 C1 2.141(7) 24_556
W1 C1 2.141(7) 3
W1 C1 2.141(7) 21_556
W1 C1 2.141(7) 4
Ni1 N1 1.861(6) 30_556
Ni1 N1 1.861(6) 16_554
Ni1 N1 1.861(6) 19_556
Ni1 N1 1.861(6) .
N1 C1 1.160(9) .

loop_
_geom_torsion_atom_site_label_1
_geom_torsion_atom_site_label_2
_geom_torsion_atom_site_label_3
_geom_torsion_atom_site_label_4
_geom_torsion
_geom_torsion_site_symmetry_1
N1 Ni1 N1 C1 -116(2) 16_554
N1 Ni1 N1 C1 58(3) 19_556
